data_7019117
loop_
_publ_author_name
'Lin, Ya-Chi'
'Yu, Kuo-Hsuan'
'Lin, Ya-Fan'
'Lee, Gene-Hsiang'
'Wang, Yu'
'Liu, Shiuh-Tzung'
'Chen, Jwu-Ting'

_publ_section_title
;
 Synthesis, structures of (aminopyridine)nickel complexes and their use
 for catalytic ethylene polymerization.
;
_journal_issue 22
_journal_name_full 'Dalton transactions (Cambridge, England : 2003)'
_journal_page_first 6661
_journal_page_last 6670
_journal_paper_doi 10.1039/c2dt30151b
_journal_volume 41
_journal_year 2012
_chemical_formula_sum 'C18.5 H27 Br2 Cl N4 Ni'
_chemical_formula_weight 559.42
_chemical_name_systematic
;
?
;
_space_group_IT_number 14
_symmetry_cell_setting monoclinic
_symmetry_space_group_name_Hall '-P 2yn'
_symmetry_space_group_name_H-M 'P 1 21/n 1'
_atom_sites_solution_hydrogens geom
_atom_sites_solution_primary direct
_atom_sites_solution_secondary difmap
_audit_creation_method SHELXL-97
_cell_angle_alpha 90.00
_cell_angle_beta 95.5146(7)
_cell_angle_gamma 90.00
_cell_formula_units_Z 4
_cell_length_a 10.9677(2)
_cell_length_b 16.4392(3)
_cell_length_c 13.4252(2)
_cell_measurement_reflns_used all
_cell_measurement_temperature 150(1)
_cell_measurement_theta_max 27.50
_cell_measurement_theta_min 2.61
_cell_volume 2409.36(7)
_computing_cell_refinement DENZO-SMN
_computing_data_collection 'NONIUS COLLECT'
_computing_data_reduction DENZO-SMN
_computing_molecular_graphics SHELXTL
_computing_publication_material SHELXTL
_computing_structure_refinement 'SHELXL-97 (Sheldrick, 1997)'
_computing_structure_solution 'SHELXS-97 (Sheldrick, 1990)'
_diffrn_ambient_temperature 150(1)
_diffrn_measured_fraction_theta_full 0.998
_diffrn_measured_fraction_theta_max 0.998
_diffrn_measurement_device_type 'NONIUS KappaCCD'
_diffrn_measurement_method 'phi and omega scans'
_diffrn_radiation_monochromator graphite
_diffrn_radiation_source 'fine-focus sealed tube'
_diffrn_radiation_type MoK\a
_diffrn_radiation_wavelength 0.71073
_diffrn_reflns_av_R_equivalents 0.0782
_diffrn_reflns_av_sigmaI/netI 0.0388
_diffrn_reflns_limit_h_max 14
_diffrn_reflns_limit_h_min -14
_diffrn_reflns_limit_k_max 21
_diffrn_reflns_limit_k_min -21
_diffrn_reflns_limit_l_max 17
_diffrn_reflns_limit_l_min -17
_diffrn_reflns_number 39307
_diffrn_reflns_theta_full 27.50
_diffrn_reflns_theta_max 27.50
_diffrn_reflns_theta_min 2.61
_diffrn_standards_decay_% 0
_exptl_absorpt_coefficient_mu 4.243
_exptl_absorpt_correction_T_max 0.668
_exptl_absorpt_correction_T_min 0.553
_exptl_absorpt_correction_type multi-scan
_exptl_crystal_colour green
_exptl_crystal_density_diffrn 1.542
_exptl_crystal_density_meas ?
_exptl_crystal_density_method 'not measured'
_exptl_crystal_description plate
_exptl_crystal_F_000 1124
_exptl_crystal_size_max 0.30
_exptl_crystal_size_mid 0.20
_exptl_crystal_size_min 0.10
_refine_diff_density_max 1.879
_refine_diff_density_min -2.200
_refine_diff_density_rms 0.121
_refine_ls_extinction_coef 0.0054(10)
_refine_ls_extinction_expression Fc^*^=kFc[1+0.001xFc^2^\l^3^/sin(2\q)]^-1/4^
_refine_ls_extinction_method SHELXL
_refine_ls_goodness_of_fit_ref 1.054
_refine_ls_hydrogen_treatment mixed
_refine_ls_matrix_type full
_refine_ls_number_parameters 281
_refine_ls_number_reflns 5524
_refine_ls_number_restraints 0
_refine_ls_restrained_S_all 1.054
_refine_ls_R_factor_all 0.0860
_refine_ls_R_factor_gt 0.0645
_refine_ls_shift/su_max 0.001
_refine_ls_shift/su_mean 0.000
_refine_ls_structure_factor_coef Fsqd
_refine_ls_weighting_details 'calc w=1/[\s^2^(Fo^2^)+(0.0831P)^2^+9.3790P] where P=(Fo^2^+2Fc^2^)/3'
_refine_ls_weighting_scheme calc
_refine_ls_wR_factor_gt 0.1635
_refine_ls_wR_factor_ref 0.1846
_reflns_number_gt 4268
_reflns_number_total 5524
_reflns_threshold_expression >2sigma(I)
_cod_data_source_file c2dt30151b.txt
_cod_data_source_block ic8185
_cod_depositor_comments
;
The following automatic conversions were performed:

'_symmetry_cell_setting' value 'Monoclinic' changed to 'monoclinic'
according to /home/saulius/struct/CIF-dictionaries/cif_core.dic
dictionary named 'cif_core.dic' version 2.4.1 from 2010-06-29.

Automatic conversion script
Id: cif_fix_values 1715 2011-07-08 13:25:40Z adriana 

The following automatic conversions were performed:

'_exptl_crystal_density_meas' value 'not_measured' was changed to '?'
- the value is perceived as not measured.

Automatic conversion script
Id: cif_fix_values 3008 2015-01-20 13:52:24Z robertas 
;
_cod_original_sg_symbol_H-M P2(1)/n
_cod_original_formula_sum 'C18.50 H27 Br2 Cl N4 Ni'
_cod_database_code 7019117

loop_
_symmetry_equiv_pos_as_xyz
'x, y, z'
'-x+1/2, y+1/2, -z+1/2'
'-x, -y, -z'
'x-1/2, -y-1/2, z-1/2'

loop_
_atom_site_label
_atom_site_type_symbol
_atom_site_fract_x
_atom_site_fract_y
_atom_site_fract_z
_atom_site_U_iso_or_equiv
_atom_site_adp_type
_atom_site_occupancy
_atom_site_symmetry_multiplicity
_atom_site_calc_flag
_atom_site_refinement_flags
_atom_site_disorder_assembly
_atom_site_disorder_group
Ni Ni 0.64710(8) 0.81323(6) 0.66866(7) 0.0648(3) Uani 1 1 d . . .
Br1 Br 0.75526(13) 0.71004(9) 0.77436(12) 0.0662(4) Uani 0.67 1 d P A 1
Br1' Br 0.7105(3) 0.68473(19) 0.7456(3) 0.0791(9) Uani 0.33 1 d P A 2
Br2 Br 0.67247(4) 0.98190(3) 0.37422(4) 0.0398(2) Uani 1 1 d . . .
N1 N 0.4735(6) 0.7609(3) 0.6608(4) 0.0633(16) Uani 1 1 d . A .
N2 N 0.5978(6) 0.8220(3) 0.5162(4) 0.0601(15) Uani 1 1 d . A .
N3 N 0.8102(5) 0.8778(5) 0.6636(5) 0.085(2) Uani 1 1 d . A .
N4 N 0.5919(4) 0.9273(3) 0.7109(3) 0.0439(10) Uani 1 1 d . A .
C1 C 0.4274(9) 0.7093(4) 0.7265(6) 0.077(2) Uani 1 1 d . . .
H1A H 0.4773 0.6946 0.7855 0.093 Uiso 1 1 calc R A .
C2 C 0.3131(10) 0.6780(5) 0.7113(7) 0.088(3) Uani 1 1 d . A .
H2A H 0.2829 0.6425 0.7590 0.106 Uiso 1 1 calc R . .
C3 C 0.2415(11) 0.6986(6) 0.6252(7) 0.104(4) Uani 1 1 d . . .
H3A H 0.1614 0.6765 0.6127 0.125 Uiso 1 1 calc R A .
C4 C 0.2859(9) 0.7517(6) 0.5563(6) 0.087(3) Uani 1 1 d . A .
H4A H 0.2369 0.7676 0.4973 0.105 Uiso 1 1 calc R . .
C5 C 0.4035(7) 0.7803(4) 0.5770(5) 0.0597(18) Uani 1 1 d . . .
C6 C 0.4629(7) 0.8357(3) 0.5059(5) 0.0532(15) Uani 1 1 d . A .
H6A H 0.4290 0.8245 0.4363 0.064 Uiso 1 1 calc R . .
H6B H 0.4451 0.8932 0.5214 0.064 Uiso 1 1 calc R . .
C7 C 0.6339(13) 0.7504(6) 0.4574(10) 0.115(4) Uani 1 1 d . . .
H7A H 0.6069 0.7018 0.4943 0.138 Uiso 0.67 1 calc PR A 1
H7'A H 0.6162 0.7698 0.3869 0.138 Uiso 0.33 1 d PR A 2
C8 C 0.7794(12) 0.7470(9) 0.4699(10) 0.145(6) Uani 1 1 d . A .
H8A H 0.8074 0.7009 0.4318 0.218 Uiso 0.67 1 calc PR B 1
H8B H 0.8082 0.7404 0.5408 0.218 Uiso 0.67 1 calc PR B 1
H8C H 0.8124 0.7976 0.4448 0.218 Uiso 0.67 1 calc PR B 1
H8'A H 0.8077 0.7009 0.4319 0.218 Uiso 0.33 1 d PR B 2
H8'B H 0.8125 0.7977 0.4451 0.218 Uiso 0.33 1 d PR B 2
H8'C H 0.8077 0.7403 0.5409 0.218 Uiso 0.33 1 d PR B 2
C9 C 0.5877(16) 0.7399(10) 0.3639(15) 0.116(6) Uani 0.67 1 d P A 1
H9A H 0.4980 0.7418 0.3604 0.175 Uiso 0.67 1 calc PR A 1
H9B H 0.6134 0.6869 0.3399 0.175 Uiso 0.67 1 calc PR A 1
H9C H 0.6172 0.7831 0.3220 0.175 Uiso 0.67 1 calc PR A 1
C9' C 0.560(4) 0.6763(10) 0.457(2) 0.122(15) Uani 0.33 1 d P A 2
H9'A H 0.4734 0.6904 0.4458 0.182 Uiso 0.33 1 calc PR A 2
H9'B H 0.5764 0.6486 0.5215 0.182 Uiso 0.33 1 calc PR A 2
H9'C H 0.5823 0.6403 0.4033 0.182 Uiso 0.33 1 calc PR A 2
C10 C 0.9252(7) 0.8503(8) 0.6628(9) 0.125(5) Uani 1 1 d . . .
H10A H 0.9409 0.7939 0.6724 0.150 Uiso 1 1 calc R A .
C11 C 1.0231(7) 0.9027(9) 0.6484(9) 0.121(5) Uani 1 1 d . A .
H11A H 1.1040 0.8818 0.6496 0.145 Uiso 1 1 calc R . .
C12 C 1.0020(7) 0.9837(8) 0.6326(7) 0.098(3) Uani 1 1 d . . .
H12A H 1.0667 1.0197 0.6204 0.117 Uiso 1 1 calc R A .
C13 C 0.8859(6) 1.0110(7) 0.6349(6) 0.077(2) Uani 1 1 d . A .
H13A H 0.8686 1.0672 0.6253 0.092 Uiso 1 1 calc R . .
C14 C 0.7914(5) 0.9573(5) 0.6513(5) 0.0610(18) Uani 1 1 d . . .
C15 C 0.6626(5) 0.9853(4) 0.6545(4) 0.0440(12) Uani 1 1 d . A .
H15A H 0.6624 1.0395 0.6867 0.053 Uiso 1 1 calc R . .
H15B H 0.6230 0.9908 0.5854 0.053 Uiso 1 1 calc R . .
C16 C 0.6072(6) 0.9435(6) 0.8212(5) 0.071(2) Uani 1 1 d . . .
H16A H 0.6953 0.9338 0.8447 0.085 Uiso 0.67 1 calc PR A 1
H16B H 0.5731 0.9986 0.8339 0.085 Uiso 0.33 1 d PR A 2
C17 C 0.5314(9) 0.8793(7) 0.8719(6) 0.090(3) Uani 1 1 d . A .
H17A H 0.5393 0.8884 0.9443 0.135 Uiso 0.67 1 calc PR C 1
H17B H 0.5617 0.8248 0.8577 0.135 Uiso 0.67 1 calc PR C 1
H17C H 0.4451 0.8838 0.8458 0.135 Uiso 0.67 1 calc PR C 1
H17D H 0.5392 0.8883 0.9444 0.135 Uiso 0.33 1 d PR C 2
H17E H 0.4451 0.8836 0.8457 0.135 Uiso 0.33 1 d PR C 2
H17F H 0.5620 0.8249 0.8576 0.135 Uiso 0.33 1 d PR C 2
C18 C 0.5757(16) 1.0278(9) 0.8542(8) 0.094(5) Uani 0.67 1 d P A 1
H18A H 0.6248 1.0677 0.8216 0.142 Uiso 0.67 1 calc PR A 1
H18B H 0.5931 1.0322 0.9270 0.142 Uiso 0.67 1 calc PR A 1
H18C H 0.4885 1.0383 0.8356 0.142 Uiso 0.67 1 calc PR A 1
C18' C 0.725(2) 0.941(3) 0.8662(17) 0.115(14) Uani 0.33 1 d P A 2
H18D H 0.7748 0.9816 0.8360 0.173 Uiso 0.33 1 calc PR A 2
H18E H 0.7593 0.8864 0.8568 0.173 Uiso 0.33 1 calc PR A 2
H18F H 0.7245 0.9517 0.9379 0.173 Uiso 0.33 1 calc PR A 2
C19 C 0.584(3) 1.5073(14) 0.401(3) 0.19(2) Uani 0.50 1 d P . .
H19A H 0.5195 1.5014 0.3474 0.230 Uiso 0.50 1 d PR . .
H19B H 0.6034 1.4536 0.4254 0.230 Uiso 0.50 1 d PR . .
Cl1 Cl 0.5135(19) 1.5335(6) 0.5468(11) 0.299(11) Uani 0.50 1 d P . .
Cl2 Cl 0.6991(9) 1.5116(5) 0.4144(9) 0.168(4) Uani 0.50 1 d P . .

loop_
_atom_site_aniso_label
_atom_site_aniso_U_11
_atom_site_aniso_U_22
_atom_site_aniso_U_33
_atom_site_aniso_U_23
_atom_site_aniso_U_13
_atom_site_aniso_U_12
Ni 0.0588(5) 0.0655(6) 0.0759(6) 0.0433(5) 0.0366(4) 0.0340(4)
Br1 0.0585(8) 0.0600(8) 0.0783(9) 0.0353(7) -0.0033(6) 0.0146(6)
Br1' 0.088(2) 0.0506(15) 0.092(2) 0.0253(14) -0.0256(16) 0.0145(14)
Br2 0.0366(3) 0.0396(3) 0.0450(3) 0.0051(2) 0.0127(2) 0.0081(2)
N1 0.089(4) 0.043(3) 0.065(3) 0.019(2) 0.043(3) 0.013(3)
N2 0.081(4) 0.040(3) 0.067(3) 0.012(2) 0.046(3) 0.020(3)
N3 0.039(3) 0.116(6) 0.104(5) 0.071(4) 0.031(3) 0.034(3)
N4 0.030(2) 0.065(3) 0.037(2) 0.013(2) 0.0052(17) 0.003(2)
C1 0.109(6) 0.053(4) 0.080(5) 0.019(4) 0.057(5) 0.002(4)
C2 0.140(9) 0.064(5) 0.071(5) 0.000(4) 0.057(6) -0.026(5)
C3 0.135(9) 0.110(7) 0.074(6) -0.022(5) 0.041(6) -0.080(7)
C4 0.125(7) 0.090(6) 0.051(4) -0.015(4) 0.026(4) -0.062(6)
C5 0.092(5) 0.038(3) 0.056(4) -0.009(3) 0.037(4) -0.011(3)
C6 0.084(4) 0.034(3) 0.045(3) -0.002(2) 0.027(3) -0.007(3)
C7 0.166(11) 0.065(5) 0.129(9) -0.014(6) 0.093(9) 0.027(6)
C8 0.148(11) 0.160(12) 0.140(10) -0.002(9) 0.086(9) 0.088(10)
C9 0.116(13) 0.085(11) 0.158(17) -0.048(11) 0.062(12) -0.022(9)
C9' 0.28(4) 0.016(8) 0.092(17) -0.002(9) 0.12(2) 0.012(14)
C10 0.051(4) 0.179(11) 0.151(9) 0.111(9) 0.044(5) 0.057(6)
C11 0.034(4) 0.182(12) 0.152(10) 0.079(9) 0.036(5) 0.029(5)
C12 0.040(4) 0.165(11) 0.092(6) 0.032(7) 0.019(4) -0.007(5)
C13 0.044(4) 0.123(7) 0.066(4) 0.010(4) 0.014(3) -0.014(4)
C14 0.034(3) 0.100(5) 0.050(3) 0.026(3) 0.006(2) 0.009(3)
C15 0.032(2) 0.061(3) 0.039(3) 0.007(2) 0.001(2) -0.003(2)
C16 0.051(4) 0.124(7) 0.037(3) 0.014(4) 0.007(3) -0.008(4)
C17 0.110(7) 0.112(7) 0.054(4) 0.015(4) 0.035(4) -0.002(6)
C18 0.138(12) 0.109(11) 0.039(5) -0.017(6) 0.025(6) -0.062(10)
C18' 0.045(12) 0.25(4) 0.049(12) 0.030(18) -0.008(9) -0.041(19)
C19 0.17(3) 0.065(13) 0.31(5) 0.04(2) -0.14(3) -0.038(16)
Cl1 0.56(3) 0.094(5) 0.287(15) -0.048(7) 0.276(19) -0.061(10)
Cl2 0.149(7) 0.117(6) 0.232(10) -0.059(6) -0.010(7) 0.027(5)

loop_
_atom_type_symbol
_atom_type_description
_atom_type_scat_dispersion_real
_atom_type_scat_dispersion_imag
_atom_type_scat_source
C C 0.0033 0.0016 'International Tables Vol C Tables 4.2.6.8 and 6.1.1.4'
H H 0.0000 0.0000 'International Tables Vol C Tables 4.2.6.8 and 6.1.1.4'
N N 0.0061 0.0033 'International Tables Vol C Tables 4.2.6.8 and 6.1.1.4'
Cl Cl 0.1484 0.1585 'International Tables Vol C Tables 4.2.6.8 and 6.1.1.4'
Ni Ni 0.3393 1.1124 'International Tables Vol C Tables 4.2.6.8 and 6.1.1.4'
Br Br -0.2901 2.4595 'International Tables Vol C Tables 4.2.6.8 and 6.1.1.4'

loop_
_geom_angle_atom_site_label_1
_geom_angle_atom_site_label_2
_geom_angle_atom_site_label_3
_geom_angle
_geom_angle_site_symmetry_1
_geom_angle_site_symmetry_3
N4 Ni N2 98.75(18) . .
N4 Ni N1 95.62(19) . .
N2 Ni N1 80.1(2) . .
N4 Ni N3 79.7(2) . .
N2 Ni N3 94.3(3) . .
N1 Ni N3 172.2(2) . .
N4 Ni Br1' 138.90(16) . .
N2 Ni Br1' 121.26(17) . .
N1 Ni Br1' 83.40(18) . .
N3 Ni Br1' 104.23(18) . .
N4 Ni Br1 127.53(14) . .
N2 Ni Br1 133.49(14) . .
N1 Ni Br1 97.65(16) . .
N3 Ni Br1 90.13(16) . .
Br1' Ni Br1 17.14(7) . .
C5 N1 C1 118.4(7) . .
C5 N1 Ni 113.1(4) . .
C1 N1 Ni 128.4(6) . .
C6 N2 C7 112.5(8) . .
C6 N2 Ni 105.4(3) . .
C7 N2 Ni 114.3(6) . .
C14 N3 C10 117.7(8) . .
C14 N3 Ni 112.4(4) . .
C10 N3 Ni 129.7(8) . .
C15 N4 C16 112.1(5) . .
C15 N4 Ni 105.2(3) . .
C16 N4 Ni 115.1(5) . .
C2 C1 N1 122.5(9) . .
C1 C2 C3 118.7(7) . .
C2 C3 C4 120.2(9) . .
C5 C4 C3 117.5(9) . .
N1 C5 C4 122.6(6) . .
N1 C5 C6 115.3(6) . .
C4 C5 C6 122.1(7) . .
N2 C6 C5 109.5(6) . .
C9 C7 C9' 74.0(16) . .
C9 C7 N2 120.7(12) . .
C9' C7 N2 119.0(11) . .
C9 C7 C8 112.7(10) . .
C9' C7 C8 121.3(17) . .
N2 C7 C8 106.7(10) . .
N3 C10 C11 121.8(10) . .
C12 C11 C10 120.0(8) . .
C13 C12 C11 117.8(9) . .
C12 C13 C14 120.6(10) . .
N3 C14 C13 122.1(7) . .
N3 C14 C15 115.8(6) . .
C13 C14 C15 122.0(7) . .
N4 C15 C14 111.1(5) . .
C18' C16 N4 116.1(13) . .
C18' C16 C18 98(2) . .
N4 C16 C18 116.6(7) . .
C18' C16 C17 107.8(15) . .
N4 C16 C17 107.4(7) . .
C18 C16 C17 110.6(8) . .
Cl2 C19 Cl1 135(3) . 3_686
Cl2 C19 Cl1 107(2) . .
Cl1 C19 Cl1 49.1(17) 3_686 .
C19 Cl1 Cl1 88.6(18) 3_686 3_686
C19 Cl1 C19 130.9(17) 3_686 .
Cl1 Cl1 C19 42.3(8) 3_686 .

loop_
_geom_bond_atom_site_label_1
_geom_bond_atom_site_label_2
_geom_bond_distance
_geom_bond_site_symmetry_2
Ni N4 2.067(5) .
Ni N2 2.071(6) .
Ni N1 2.082(7) .
Ni N3 2.087(7) .
Ni Br1' 2.424(3) .
Ni Br1 2.4444(14) .
N1 C5 1.339(10) .
N1 C1 1.356(8) .
N2 C6 1.490(9) .
N2 C7 1.492(9) .
N3 C14 1.331(11) .
N3 C10 1.341(9) .
N4 C15 1.483(7) .
N4 C16 1.499(8) .
C1 C2 1.352(13) .
C2 C3 1.376(15) .
C3 C4 1.393(11) .
C4 C5 1.375(11) .
C5 C6 1.511(8) .
C7 C9 1.32(2) .
C7 C9' 1.46(3) .
C7 C8 1.590(18) .
C10 C11 1.404(15) .
C11 C12 1.364(16) .
C12 C13 1.354(12) .
C13 C14 1.395(11) .
C14 C15 1.490(8) .
C16 C18' 1.37(2) .
C16 C18 1.504(17) .
C16 C17 1.542(11) .
C19 Cl2 1.26(3) .
C19 Cl1 1.49(4) 3_686
C19 Cl1 2.22(5) .
Cl1 C19 1.49(4) 3_686
Cl1 Cl1 1.68(3) 3_686
